data_7041428
loop_
_publ_author_name
'Marri, Subba R.'
'Mahana, Sudipta'
'Topwal, Dinesh'
'Behera, J. N.'

_publ_section_title
;
 Synthesis and characterization of layered metal sulfates containing
 M(\m3-OH/F)2(M = Mg, Co) diamond chains.
;
_journal_issue 4
_journal_name_full 'Dalton transactions (Cambridge, England : 2003)'
_journal_page_first 1105
_journal_page_last 1111
_journal_paper_doi 10.1039/c6dt04142f
_journal_volume 46
_journal_year 2017
_chemical_formula_sum 'H14 Mg3 N2 O16 S3'
_chemical_formula_weight 467.24
_chemical_name_common 'Two-dimensional Magnesium Sulfate'
_chemical_name_systematic
;
 ?
;
_space_group_IT_number 36
_symmetry_cell_setting orthorhombic
_symmetry_space_group_name_Hall 'C 2c -2'
_symmetry_space_group_name_H-M 'C m c 21'
_atom_sites_solution_hydrogens geom
_atom_sites_solution_primary direct
_atom_sites_solution_secondary difmap
_audit_creation_method SHELXL-97
_audit_update_record
;
2016-09-16 deposited with the CCDC.
2016-12-13 downloaded from the CCDC.
;
_cell_angle_alpha 90.00
_cell_angle_beta 90.00
_cell_angle_gamma 90.00
_cell_formula_units_Z 4
_cell_length_a 18.2294(13)
_cell_length_b 7.5534(5)
_cell_length_c 9.8334(6)
_cell_measurement_reflns_used 3156
_cell_measurement_temperature 296(2)
_cell_measurement_theta_max 40.2
_cell_measurement_theta_min 2.2
_cell_volume 1354.00(16)
_computing_cell_refinement 'SMART, SAINT'
_computing_data_collection SMART
_computing_data_reduction SAINT
_computing_molecular_graphics 'Diamond (Brandenburg, 1999)'
_computing_publication_material 'SHELXTLCIF-97 (Sheldrick, 2008)'
_computing_structure_refinement 'SHELXL-97 (Sheldrick, 1997)'
_computing_structure_solution 'SHELXS-97 (Sheldrick, 2008)'
_diffrn_ambient_temperature 296(2)
_diffrn_measured_fraction_theta_full 0.987
_diffrn_measured_fraction_theta_max 0.987
_diffrn_measurement_device_type 'Bruker SMART APEX CCD diffractometer'
_diffrn_measurement_method '\f and \w scan'
_diffrn_radiation_monochromator graphite
_diffrn_radiation_source 'fine-focus sealed tube'
_diffrn_radiation_type MoK\a
_diffrn_radiation_wavelength 0.71073
_diffrn_reflns_av_R_equivalents 0.0328
_diffrn_reflns_av_sigmaI/netI 0.0312
_diffrn_reflns_limit_h_max 30
_diffrn_reflns_limit_h_min -32
_diffrn_reflns_limit_k_max 13
_diffrn_reflns_limit_k_min -13
_diffrn_reflns_limit_l_max 9
_diffrn_reflns_limit_l_min -17
_diffrn_reflns_number 12786
_diffrn_reflns_theta_full 40.16
_diffrn_reflns_theta_max 40.16
_diffrn_reflns_theta_min 2.23
_exptl_absorpt_coefficient_mu 0.786
_exptl_absorpt_correction_T_max 0.878
_exptl_absorpt_correction_T_min 0.846
_exptl_absorpt_correction_type multi-scan
_exptl_absorpt_process_details 'SADABS Bruker, 2007)'
_exptl_crystal_colour colourless
_exptl_crystal_density_diffrn 2.292
_exptl_crystal_density_method 'not measured'
_exptl_crystal_description block
_exptl_crystal_F_000 960
_exptl_crystal_size_max 0.22
_exptl_crystal_size_mid 0.19
_exptl_crystal_size_min 0.17
_refine_diff_density_max 0.467
_refine_diff_density_min -0.414
_refine_diff_density_rms 0.093
_refine_ls_abs_structure_details 'Flack H D (1983), Acta Cryst. A39, 876-881'
_refine_ls_abs_structure_Flack -0.03(6)
_refine_ls_extinction_method none
_refine_ls_goodness_of_fit_ref 1.082
_refine_ls_hydrogen_treatment mixed
_refine_ls_matrix_type full
_refine_ls_number_parameters 148
_refine_ls_number_reflns 3156
_refine_ls_number_restraints 8
_refine_ls_restrained_S_all 1.083
_refine_ls_R_factor_all 0.0344
_refine_ls_R_factor_gt 0.0290
_refine_ls_shift/su_max 0.001
_refine_ls_shift/su_mean 0.000
_refine_ls_structure_factor_coef Fsqd
_refine_ls_weighting_details 'calc w=1/[\s^2^(Fo^2^)+(0.0378P)^2^+0.2465P] where P=(Fo^2^+2Fc^2^)/3'
_refine_ls_weighting_scheme calc
_refine_ls_wR_factor_gt 0.0692
_refine_ls_wR_factor_ref 0.0728
_reflns_number_gt 2858
_reflns_number_total 3156
_reflns_threshold_expression >2sigma(I)
_cod_data_source_file c6dt04142f2.cif
_cod_data_source_block compound_II
_cod_depositor_comments
;
The following automatic conversions were performed:

'_symmetry_cell_setting' value 'Orthorhombic' changed to
'orthorhombic' according to
/usr/data/users/saulius/crontab/automatic-downloads/rss-feeds/RSC/lib/dictionaries/cif_core.dic
dictionary named 'cif_core.dic' version 2.4.2 from 2011-04-26.

'_exptl_absorpt_correction_type' value 'Multi-Scan' changed to
'multi-scan' according to
/usr/data/users/saulius/crontab/automatic-downloads/rss-feeds/RSC/lib/dictionaries/cif_core.dic
dictionary named 'cif_core.dic' version 2.4.2 from 2011-04-26.

Automatic conversion script
Id: cif_fix_values 4268 2015-11-12 08:31:59Z antanas 

 Adding full bibliography for 7041428--7041429.cif.
;
_cod_original_sg_symbol_H-M Cmc21
_cod_database_code 7041428

loop_
_symmetry_equiv_pos_as_xyz
'x, y, z'
'-x, -y, z+1/2'
'x, -y, z+1/2'
'-x, y, z'
'x+1/2, y+1/2, z'
'-x+1/2, -y+1/2, z+1/2'
'x+1/2, -y+1/2, z+1/2'
'-x+1/2, y+1/2, z'

loop_
_atom_site_label
_atom_site_type_symbol
_atom_site_fract_x
_atom_site_fract_y
_atom_site_fract_z
_atom_site_U_iso_or_equiv
_atom_site_adp_type
_atom_site_occupancy
_atom_site_symmetry_multiplicity
_atom_site_calc_flag
_atom_site_refinement_flags
Mg1 Mg 0.5000 0.79950(8) 0.61012(8) 0.01065(11) Uani 1 2 d S
Mg2 Mg 0.58404(3) 0.46502(6) 0.38942(6) 0.01155(9) Uani 1 1 d .
S1 S 0.671239(17) 0.69422(4) 0.61894(4) 0.01066(6) Uani 1 1 d .
S2 S 0.5000 0.81497(6) 0.28920(4) 0.01018(8) Uani 1 2 d S
O1 O 0.5000 0.68770(18) 0.80372(16) 0.0120(2) Uani 1 2 d SD
O2 O 0.5000 0.54793(18) 0.52245(15) 0.0118(2) Uani 1 2 d SD
O3 O 0.61381(6) 0.83261(13) 0.61235(15) 0.01678(18) Uani 1 1 d .
O4 O 0.5000 0.9301(2) 0.16792(16) 0.0152(3) Uani 1 2 d S
O5 O 0.5000 0.9232(2) 0.41338(16) 0.0183(3) Uani 1 2 d S
O6 O 0.65850(8) 0.58081(18) 0.73801(13) 0.0193(2) Uani 1 1 d .
O7 O 0.66917(7) 0.58830(17) 0.49283(13) 0.0179(2) Uani 1 1 d .
O8 O 0.56570(7) 0.70150(15) 0.28407(14) 0.0192(2) Uani 1 1 d .
O9 O 0.61912(7) 0.23870(17) 0.50131(12) 0.0194(2) Uani 1 1 d D
O10 O 0.74312(6) 0.77894(17) 0.63081(15) 0.0213(2) Uani 1 1 d .
N1 N 0.80638(11) 0.5421(2) 0.8481(2) 0.0257(3) Uani 1 1 d D
H1 H 0.8356(16) 0.493(5) 0.904(4) 0.061(11) Uiso 1 1 d D
H2 H 0.771(2) 0.544(5) 0.898(5) 0.062(11) Uiso 1 1 d .
H3 H 0.814(2) 0.498(8) 0.768(5) 0.077(13) Uiso 1 1 d .
H4 H 0.802(2) 0.654(3) 0.834(6) 0.098(18) Uiso 1 1 d D
H5 H 0.5000 0.493(4) 0.591(2) 0.013(7) Uiso 1 2 d SD
H6 H 0.5000 0.787(3) 0.839(4) 0.035(11) Uiso 1 2 d SD
H10A H 0.5880(12) 0.198(3) 0.553(2) 0.021(6) Uiso 1 1 d D
H10B H 0.6503(15) 0.267(5) 0.554(3) 0.062(12) Uiso 1 1 d D

loop_
_atom_site_aniso_label
_atom_site_aniso_U_11
_atom_site_aniso_U_22
_atom_site_aniso_U_33
_atom_site_aniso_U_23
_atom_site_aniso_U_13
_atom_site_aniso_U_12
Mg1 0.0132(3) 0.0095(2) 0.0092(3) -0.0001(2) 0.000 0.000
Mg2 0.0126(2) 0.0122(2) 0.00984(18) -0.00093(15) -0.00029(17) 0.00110(15)
S1 0.01062(11) 0.01233(11) 0.00903(10) -0.00021(11) 0.00034(11) -0.00133(9)
S2 0.01361(19) 0.00930(16) 0.00762(15) 0.00111(13) 0.000 0.000
O1 0.0145(6) 0.0109(5) 0.0105(5) 0.0015(4) 0.000 0.000
O2 0.0154(6) 0.0111(5) 0.0090(5) -0.0005(4) 0.000 0.000
O3 0.0152(4) 0.0137(4) 0.0214(5) 0.0010(4) 0.0012(5) 0.0020(3)
O4 0.0235(7) 0.0116(6) 0.0104(6) 0.0038(5) 0.000 0.000
O5 0.0317(9) 0.0134(6) 0.0099(6) -0.0015(4) 0.000 0.000
O6 0.0191(5) 0.0235(5) 0.0154(5) 0.0081(4) 0.0058(4) 0.0036(4)
O7 0.0173(5) 0.0234(6) 0.0131(4) -0.0070(4) -0.0018(4) 0.0006(4)
O8 0.0199(5) 0.0178(5) 0.0198(5) 0.0070(4) 0.0048(4) 0.0072(4)
O9 0.0223(6) 0.0193(5) 0.0167(5) 0.0047(4) -0.0007(4) 0.0005(4)
O10 0.0134(4) 0.0244(5) 0.0262(6) -0.0027(5) 0.0004(5) -0.0068(4)
N1 0.0287(8) 0.0242(7) 0.0243(7) -0.0037(5) -0.0060(6) 0.0045(6)

loop_
_atom_type_symbol
_atom_type_description
_atom_type_scat_dispersion_real
_atom_type_scat_dispersion_imag
_atom_type_scat_source
H H 0.0000 0.0000 'International Tables Vol C Tables 4.2.6.8 and 6.1.1.4'
N N 0.0061 0.0033 'International Tables Vol C Tables 4.2.6.8 and 6.1.1.4'
O O 0.0106 0.0060 'International Tables Vol C Tables 4.2.6.8 and 6.1.1.4'
Mg Mg 0.0486 0.0363 'International Tables Vol C Tables 4.2.6.8 and 6.1.1.4'
S S 0.1246 0.1234 'International Tables Vol C Tables 4.2.6.8 and 6.1.1.4'

loop_
_geom_angle_atom_site_label_1
_geom_angle_atom_site_label_2
_geom_angle_atom_site_label_3
_geom_angle
_geom_angle_site_symmetry_1
_geom_angle_site_symmetry_3
O1 Mg1 O2 90.48(6) . .
O1 Mg1 O3 92.23(4) . 4_655
O2 Mg1 O3 96.51(4) . 4_655
O1 Mg1 O3 92.23(4) . .
O2 Mg1 O3 96.51(4) . .
O3 Mg1 O3 166.20(7) 4_655 .
O1 Mg1 O4 98.37(7) . 2_675
O2 Mg1 O4 171.15(7) . 2_675
O3 Mg1 O4 83.22(3) 4_655 2_675
O3 Mg1 O4 83.22(3) . 2_675
O1 Mg1 O5 178.14(7) . .
O2 Mg1 O5 91.38(7) . .
O3 Mg1 O5 87.56(4) 4_655 .
O3 Mg1 O5 87.56(4) . .
O4 Mg1 O5 79.77(7) 2_675 .
O1 Mg1 Mg2 105.17(4) . 4_655
O2 Mg1 Mg2 29.29(2) . 4_655
O3 Mg1 Mg2 70.96(4) 4_655 4_655
O3 Mg1 Mg2 120.23(4) . 4_655
O4 Mg1 Mg2 145.35(4) 2_675 4_655
O5 Mg1 Mg2 76.51(4) . 4_655
O1 Mg1 Mg2 105.17(4) . .
O2 Mg1 Mg2 29.29(2) . .
O3 Mg1 Mg2 120.23(4) 4_655 .
O3 Mg1 Mg2 70.96(4) . .
O4 Mg1 Mg2 145.35(4) 2_675 .
O5 Mg1 Mg2 76.51(4) . .
Mg2 Mg1 Mg2 49.401(19) 4_655 .
O1 Mg1 H5 70.8(6) . .
O2 Mg1 H5 19.7(6) . .
O3 Mg1 H5 96.90(3) 4_655 .
O3 Mg1 H5 96.90(3) . .
O4 Mg1 H5 169.2(6) 2_675 .
O5 Mg1 H5 111.0(6) . .
Mg2 Mg1 H5 42.6(4) 4_655 .
Mg2 Mg1 H5 42.6(4) . .
O1 Mg1 H6 21.6(6) . .
O2 Mg1 H6 112.1(6) . .
O3 Mg1 H6 89.68(9) 4_655 .
O3 Mg1 H6 89.68(9) . .
O4 Mg1 H6 76.8(6) 2_675 .
O5 Mg1 H6 156.5(6) . .
Mg2 Mg1 H6 124.3(5) 4_655 .
Mg2 Mg1 H6 124.3(5) . .
H5 Mg1 H6 92.4(8) . .
O6 Mg2 O7 86.35(5) 3_564 .
O6 Mg2 O8 83.68(6) 3_564 .
O7 Mg2 O8 88.80(6) . .
O6 Mg2 O1 95.70(6) 3_564 2_664
O7 Mg2 O1 172.23(6) . 2_664
O8 Mg2 O1 98.87(6) . 2_664
O6 Mg2 O2 169.76(6) 3_564 .
O7 Mg2 O2 96.08(5) . .
O8 Mg2 O2 86.42(6) . .
O1 Mg2 O2 83.22(5) 2_664 .
O6 Mg2 O9 92.34(6) 3_564 .
O7 Mg2 O9 83.26(6) . .
O8 Mg2 O9 171.34(6) . .
O1 Mg2 O9 89.16(6) 2_664 .
O2 Mg2 O9 97.81(6) . .
O6 Mg2 Mg2 131.61(4) 3_564 4_655
O7 Mg2 Mg2 138.38(4) . 4_655
O8 Mg2 Mg2 80.81(4) . 4_655
O1 Mg2 Mg2 43.00(3) 2_664 4_655
O2 Mg2 Mg2 43.43(3) . 4_655
O9 Mg2 Mg2 107.46(4) . 4_655
O6 Mg2 Mg1 145.62(4) 3_564 .
O7 Mg2 Mg1 73.34(4) . .
O8 Mg2 Mg1 68.77(4) . .
O1 Mg2 Mg1 108.19(3) 2_664 .
O2 Mg2 Mg1 28.94(3) . .
O9 Mg2 Mg1 111.87(4) . .
Mg2 Mg2 Mg1 65.299(9) 4_655 .
O10 S1 O6 109.45(8) . .
O10 S1 O7 109.09(8) . .
O6 S1 O7 110.45(7) . .
O10 S1 O3 109.15(7) . .
O6 S1 O3 109.55(8) . .
O7 S1 O3 109.13(7) . .
O5 S2 O8 110.61(7) . 4_655
O5 S2 O8 110.61(7) . .
O8 S2 O8 108.73(10) 4_655 .
O5 S2 O4 110.10(9) . .
O8 S2 O4 108.36(6) 4_655 .
O8 S2 O4 108.36(6) . .
Mg1 O1 Mg2 126.23(5) . 2_665
Mg1 O1 Mg2 126.23(5) . 3_565
Mg2 O1 Mg2 94.00(6) 2_665 3_565
Mg1 O1 H6 91(3) . .
Mg2 O1 H6 109(2) 2_665 .
Mg2 O1 H6 109(2) 3_565 .
Mg1 O2 Mg2 121.77(5) . 4_655
Mg1 O2 Mg2 121.77(5) . .
Mg2 O2 Mg2 93.14(6) 4_655 .
Mg1 O2 H5 98(2) . .
Mg2 O2 H5 111.7(16) 4_655 .
Mg2 O2 H5 111.7(15) . .
S1 O3 Mg1 128.16(6) . .
S2 O4 Mg1 141.64(10) . 2_674
S2 O5 Mg1 120.42(10) . .
S1 O6 Mg2 141.64(9) . 3_565
S1 O7 Mg2 132.35(8) . .
S2 O8 Mg2 127.55(8) . .
Mg2 O9 H10A 114.6(18) . .
Mg2 O9 H10B 110(3) . .
H10A O9 H10B 101(3) . .
H1 N1 H2 96(4) . .
H1 N1 H3 109(5) . .
H2 N1 H3 134(4) . .
H1 N1 H4 126(4) . .
H2 N1 H4 90(4) . .
H3 N1 H4 104(5) . .

loop_
_geom_bond_atom_site_label_1
_geom_bond_atom_site_label_2
_geom_bond_distance
_geom_bond_site_symmetry_2
Mg1 O1 2.0826(17) .
Mg1 O2 2.0867(15) .
Mg1 O3 2.0897(11) 4_655
Mg1 O3 2.0897(11) .
Mg1 O4 2.1202(17) 2_675
Mg1 O5 2.1484(18) .
Mg1 Mg2 3.6660(8) 4_655
Mg1 Mg2 3.6660(8) .
Mg1 H5 2.33(3) .
Mg1 H6 2.26(4) .
Mg2 O6 2.0443(13) 3_564
Mg2 O7 2.0759(13) .
Mg2 O8 2.0918(12) .
Mg2 O1 2.0947(11) 2_664
Mg2 O2 2.1095(11) .
Mg2 O9 2.1311(13) .
Mg2 Mg2 3.0639(10) 4_655
S1 O10 1.4630(12) .
S1 O6 1.4693(12) .
S1 O7 1.4762(13) .
S1 O3 1.4809(11) .
S2 O5 1.4695(16) .
S2 O8 1.4737(12) 4_655
S2 O8 1.4737(12) .
S2 O4 1.4759(16) .
O1 Mg2 2.0947(11) 2_665
O1 Mg2 2.0947(11) 3_565
O1 H6 0.832(19) .
O2 Mg2 2.1095(11) 4_655
O2 H5 0.789(18) .
O4 Mg1 2.1202(17) 2_674
O6 Mg2 2.0443(13) 3_565
O9 H10A 0.825(17) .
O9 H10B 0.796(18) .
N1 H1 0.850(19) .
N1 H2 0.81(4) .
N1 H3 0.86(5) .
N1 H4 0.860(19) .
